data_7201018
loop_
_publ_author_name
'Zhang, Daopeng'
'Wang, Hailong'
'Tian, Laijin'
'Jiang, Jianzhuang'
'Ni, Zhong-Hai'

_publ_section_title
;
 Rational design of cyanide-bridged heterometallic M(I)--Mn(II) (M =
 Ag, Au) one-dimensional chain complexes: synthesis, crystal structures
 and magnetic properties
;
_journal_issue 11
_journal_name_full CrystEngComm
_journal_page_first 2447
_journal_paper_doi 10.1039/b903174j
_journal_volume 11
_journal_year 2009
_chemical_formula_sum 'C19 H23 Ag2 Mn N9'
_chemical_formula_weight 648.14
_chemical_name_systematic
;
?
;
_space_group_IT_number 15
_symmetry_cell_setting monoclinic
_symmetry_space_group_name_Hall '-C 2yc'
_symmetry_space_group_name_H-M 'C 1 2/c 1'
_atom_sites_solution_hydrogens geom
_atom_sites_solution_primary direct
_atom_sites_solution_secondary difmap
_audit_creation_method SHELXL-97
_cell_angle_alpha 90.00
_cell_angle_beta 117.596(2)
_cell_angle_gamma 90.00
_cell_formula_units_Z 4
_cell_length_a 11.1464(16)
_cell_length_b 25.461(4)
_cell_length_c 10.7528(15)
_cell_measurement_temperature 293(2)
_cell_volume 2704.5(7)
_computing_cell_refinement 'Bruker SMART'
_computing_data_collection 'Bruker SMART'
_computing_data_reduction 'Bruker SAINT'
_computing_molecular_graphics 'Bruker SHELXTL'
_computing_publication_material 'Bruker SHELXTL'
_computing_structure_refinement 'SHELXL-97 (Sheldrick, 1997)'
_computing_structure_solution 'SHELXS-97 (Sheldrick, 1990)'
_diffrn_ambient_temperature 293(2)
_diffrn_measured_fraction_theta_full 0.980
_diffrn_measured_fraction_theta_max 0.980
_diffrn_measurement_device_type 'CCD area detector'
_diffrn_measurement_method 'phi and omega scans'
_diffrn_radiation_monochromator graphite
_diffrn_radiation_source 'fine-focus sealed tube'
_diffrn_radiation_type MoK\a
_diffrn_radiation_wavelength 0.71073
_diffrn_reflns_av_R_equivalents 0.0171
_diffrn_reflns_av_sigmaI/netI 0.0198
_diffrn_reflns_limit_h_max 12
_diffrn_reflns_limit_h_min -13
_diffrn_reflns_limit_k_max 30
_diffrn_reflns_limit_k_min -29
_diffrn_reflns_limit_l_max 12
_diffrn_reflns_limit_l_min -12
_diffrn_reflns_number 6507
_diffrn_reflns_theta_full 25.01
_diffrn_reflns_theta_max 25.01
_diffrn_reflns_theta_min 3.20
_exptl_absorpt_coefficient_mu 1.915
_exptl_absorpt_correction_T_max 0.8170
_exptl_absorpt_correction_T_min 0.7621
_exptl_absorpt_correction_type multi-scan
_exptl_absorpt_process_details sadabs
_exptl_crystal_colour yellow
_exptl_crystal_density_diffrn 1.592
_exptl_crystal_density_method 'not measured'
_exptl_crystal_description block
_exptl_crystal_F_000 1276
_exptl_crystal_size_max 0.15
_exptl_crystal_size_mid 0.13
_exptl_crystal_size_min 0.11
_refine_diff_density_max 1.654
_refine_diff_density_min -0.975
_refine_diff_density_rms 0.143
_refine_ls_extinction_method none
_refine_ls_goodness_of_fit_ref 1.082
_refine_ls_hydrogen_treatment none
_refine_ls_matrix_type full
_refine_ls_number_parameters 206
_refine_ls_number_reflns 2344
_refine_ls_number_restraints 0
_refine_ls_restrained_S_all 1.082
_refine_ls_R_factor_all 0.0759
_refine_ls_R_factor_gt 0.0664
_refine_ls_shift/su_max 0.001
_refine_ls_shift/su_mean 0.000
_refine_ls_structure_factor_coef Fsqd
_refine_ls_weighting_details 'calc w=1/[\s^2^(Fo^2^)+(0.1139P)^2^+14.5505P] where P=(Fo^2^+2Fc^2^)/3'
_refine_ls_weighting_scheme calc
_refine_ls_wR_factor_gt 0.1904
_refine_ls_wR_factor_ref 0.2040
_reflns_number_gt 1888
_reflns_number_total 2344
_reflns_threshold_expression >2sigma(I)
_cod_data_source_file b903174j.txt
_cod_data_source_block 3
_cod_original_sg_symbol_H-M C2/c
_cod_database_code 7201018

loop_
_symmetry_equiv_pos_as_xyz
'x, y, z'
'-x, y, -z+1/2'
'x+1/2, y+1/2, z'
'-x+1/2, y+1/2, -z+1/2'
'-x, -y, -z'
'x, -y, z-1/2'
'-x+1/2, -y+1/2, -z'
'x+1/2, -y+1/2, z-1/2'

loop_
_atom_site_label
_atom_site_type_symbol
_atom_site_fract_x
_atom_site_fract_y
_atom_site_fract_z
_atom_site_U_iso_or_equiv
_atom_site_adp_type
_atom_site_occupancy
_atom_site_symmetry_multiplicity
_atom_site_calc_flag
_atom_site_refinement_flags
_atom_site_disorder_assembly
_atom_site_disorder_group
Ag1 Ag 0.5000 0.37084(3) 0.2500 0.0673(4) Uani 1 2 d S . .
Ag2 Ag 0.7730(8) 0.3241(8) 0.4821(9) 0.151(8) Uani 0.423(19) 1 d P . 1
Ag2' Ag 0.788(3) 0.369(4) 0.495(3) 0.15(3) Uani 0.077(19) 1 d P . 2
Mn1 Mn 0.5000 0.37029(5) 0.7500 0.0469(4) Uani 1 2 d S . .
N1 N 0.4617(7) 0.3717(2) 0.5248(6) 0.0679(16) Uani 1 1 d . . .
N2 N 0.5000 0.2815(3) 0.7500 0.0546(17) Uani 1 2 d S . .
N3 N 0.2877(6) 0.3389(3) 0.6883(6) 0.0677(15) Uani 1 1 d . . .
N4 N 0.3579(7) 0.4416(2) 0.7005(8) 0.0775(17) Uani 1 1 d . . .
H4A H 0.3177 0.4445 0.6054 0.093 Uiso 1 1 calc R . .
N5 N 0.862(3) 0.4398(16) 0.493(3) 0.137(11) Uani 0.423(19) 1 d P . 1
N6 N 0.74(2) 0.21(3) 0.51(2) 0.08(7) Uani 0.423(19) 1 d P . 1
N5' N 0.7500 0.2500 0.5000 0.1(6) Uani 0.15(4) 2 d SP . 2
N6' N 0.746(14) 0.486(6) 0.566(15) 0.11(4) Uani 0.077(19) 1 d P . 2
C1 C 0.4710(8) 0.3716(3) 0.4250(7) 0.0619(17) Uani 1 1 d . . .
C2 C 0.3839(6) 0.2555(2) 0.7147(6) 0.0540(14) Uani 1 1 d . . .
C3 C 0.3811(9) 0.2009(3) 0.7118(8) 0.078(2) Uani 1 1 d . . .
H3 H 0.3002 0.1828 0.6846 0.093 Uiso 1 1 calc R . .
C4 C 0.5000 0.1741(4) 0.7500 0.080(3) Uani 1 2 d S . .
H4 H 0.5000 0.1376 0.7500 0.097 Uiso 1 2 calc SR . .
C5 C 0.2640(7) 0.2897(3) 0.6778(7) 0.0615(16) Uani 1 1 d . . .
C6 C 0.1278(8) 0.2657(4) 0.6307(9) 0.082(2) Uani 1 1 d . . .
H6A H 0.1195 0.2536 0.7109 0.123 Uiso 1 1 calc R . .
H6B H 0.1171 0.2366 0.5696 0.123 Uiso 1 1 calc R . .
H6C H 0.0591 0.2914 0.5811 0.123 Uiso 1 1 calc R . .
C7 C 0.1830(10) 0.3779(4) 0.6564(13) 0.100(3) Uani 1 1 d . . .
H7A H 0.1201 0.3662 0.6896 0.120 Uiso 1 1 calc R . .
H7B H 0.1332 0.3833 0.5558 0.120 Uiso 1 1 calc R . .
C8 C 0.2521(10) 0.4301(4) 0.7307(13) 0.101(3) Uani 1 1 d . . .
H8A H 0.1865 0.4584 0.6983 0.121 Uiso 1 1 calc R . .
H8B H 0.2866 0.4265 0.8313 0.121 Uiso 1 1 calc R . .
C9 C 0.4332(12) 0.4888(4) 0.7496(18) 0.134(6) Uani 1 1 d . . .
H9A H 0.4475 0.4954 0.8443 0.161 Uiso 1 1 calc R . .
H9B H 0.3797 0.5176 0.6912 0.161 Uiso 1 1 calc R . .
C10 C 0.835(4) 0.3972(18) 0.466(4) 0.103(9) Uani 0.423(19) 1 d P . 1
C11 C 0.7500 0.2500 0.5000 0.08(9) Uani 0.85(4) 2 d SP . 1
C10' C 0.77(15) 0.29(18) 0.47(16) 0.1(4) Uani 0.077(19) 1 d P . 2
C11' C 0.779(16) 0.442(7) 0.560(16) 0.11(5) Uani 0.077(19) 1 d P . 2

loop_
_atom_site_aniso_label
_atom_site_aniso_U_11
_atom_site_aniso_U_22
_atom_site_aniso_U_33
_atom_site_aniso_U_23
_atom_site_aniso_U_13
_atom_site_aniso_U_12
Ag1 0.0993(7) 0.0652(5) 0.0536(5) 0.000 0.0492(4) 0.000
Ag2 0.079(3) 0.28(2) 0.085(3) -0.018(9) 0.0248(18) 0.033(9)
Ag2' 0.079(11) 0.27(7) 0.084(11) -0.019(19) 0.025(8) 0.03(2)
Mn1 0.0564(7) 0.0478(7) 0.0401(7) 0.000 0.0255(6) 0.000
N1 0.084(4) 0.081(4) 0.047(3) 0.003(2) 0.037(3) -0.003(3)
N2 0.066(5) 0.059(4) 0.039(3) 0.000 0.025(3) 0.000
N3 0.060(3) 0.074(4) 0.071(4) 0.002(3) 0.032(3) 0.005(3)
N4 0.081(4) 0.061(4) 0.085(4) -0.001(3) 0.034(3) 0.008(3)
N5 0.12(2) 0.15(3) 0.13(2) 0.010(19) 0.048(16) 0.011(19)
N6 0.06(3) 0.1(2) 0.06(3) -0.01(7) 0.03(3) 0.01(6)
N5' 0.1(6) 0.2(11) 0.1(10) 0.0(14) 0.0(4) 0.0(11)
N6' 0.11(9) 0.12(10) 0.11(9) 0.00(8) 0.05(7) 0.00(7)
C1 0.075(4) 0.067(4) 0.048(4) -0.002(3) 0.032(3) -0.004(3)
C2 0.064(4) 0.058(4) 0.041(3) -0.002(2) 0.025(3) -0.006(3)
C3 0.089(5) 0.079(5) 0.062(4) -0.007(4) 0.033(4) -0.024(4)
C4 0.102(9) 0.060(6) 0.081(7) 0.000 0.044(7) 0.000
C5 0.064(4) 0.074(4) 0.048(3) -0.002(3) 0.027(3) -0.014(3)
C6 0.064(4) 0.099(6) 0.073(5) -0.001(4) 0.024(4) -0.017(4)
C7 0.082(6) 0.093(6) 0.117(8) -0.001(5) 0.039(5) 0.017(5)
C8 0.083(6) 0.094(6) 0.117(8) -0.001(6) 0.040(5) 0.017(5)
C9 0.109(8) 0.065(6) 0.181(14) -0.008(7) 0.026(9) 0.017(5)
C10 0.086(19) 0.13(3) 0.10(2) 0.001(18) 0.047(16) 0.004(18)
C11 0.06(11) 0.11(16) 0.06(17) -0.01(19) 0.03(9) 0.01(16)
C10' 0.1(3) 0.1(13) 0.1(6) 0.0(6) 0.0(2) 0.0(4)
C11' 0.10(10) 0.12(12) 0.09(9) 0.00(8) 0.04(8) 0.00(8)

loop_
_atom_type_symbol
_atom_type_description
_atom_type_scat_dispersion_real
_atom_type_scat_dispersion_imag
_atom_type_scat_source
C C 0.0033 0.0016 'International Tables Vol C Tables 4.2.6.8 and 6.1.1.4'
H H 0.0000 0.0000 'International Tables Vol C Tables 4.2.6.8 and 6.1.1.4'
N N 0.0061 0.0033 'International Tables Vol C Tables 4.2.6.8 and 6.1.1.4'
Mn Mn 0.3368 0.7283 'International Tables Vol C Tables 4.2.6.8 and 6.1.1.4'
Ag Ag -0.8971 1.1015 'International Tables Vol C Tables 4.2.6.8 and 6.1.1.4'

loop_
_geom_angle_atom_site_label_1
_geom_angle_atom_site_label_2
_geom_angle_atom_site_label_3
_geom_angle
_geom_angle_site_symmetry_1
_geom_angle_site_symmetry_3
_geom_angle_publ_flag
C1 Ag1 C1 179.0(4) . 2_655 ?
C1 Ag1 Ag2' 76.2(6) . . ?
C1 Ag1 Ag2' 103.8(7) 2_655 . ?
C1 Ag1 Ag2' 103.8(7) . 2_655 ?
C1 Ag1 Ag2' 76.2(6) 2_655 2_655 ?
Ag2' Ag1 Ag2' 178(4) . 2_655 ?
C1 Ag1 Ag2 103.1(3) . 2_655 ?
C1 Ag1 Ag2 77.3(3) 2_655 2_655 ?
Ag2' Ag1 Ag2 157(2) . 2_655 ?
Ag2' Ag1 Ag2 21.4(17) 2_655 2_655 ?
C1 Ag1 Ag2 77.3(3) . . ?
C1 Ag1 Ag2 103.1(3) 2_655 . ?
Ag2' Ag1 Ag2 21.4(17) . . ?
Ag2' Ag1 Ag2 157(2) 2_655 . ?
Ag2 Ag1 Ag2 135.5(7) 2_655 . ?
N6 Ag2 C11 2(10) 7_656 . ?
C11 Ag2 C10 167.8(12) . . ?
N6 Ag2 Ag1 108(10) 7_656 . ?
C11 Ag2 Ag1 109.0(5) . . ?
C10 Ag2 Ag1 80.1(10) . . ?
C10' Ag2' C11' 161(10) . . ?
C10' Ag2' Ag1 84(10) . . ?
C11' Ag2' Ag1 95(5) . . ?
N1 Mn1 N1 178.2(3) . 2_656 ?
N1 Mn1 N2 90.92(16) . . ?
N1 Mn1 N2 90.92(16) 2_656 . ?
N1 Mn1 N3 92.2(2) . . ?
N1 Mn1 N3 88.4(2) 2_656 . ?
N2 Mn1 N3 69.55(16) . . ?
N1 Mn1 N3 88.4(2) . 2_656 ?
N1 Mn1 N3 92.2(2) 2_656 2_656 ?
N2 Mn1 N3 69.55(16) . 2_656 ?
N3 Mn1 N3 139.1(3) . 2_656 ?
N1 Mn1 N4 90.2(2) . 2_656 ?
N1 Mn1 N4 88.4(2) 2_656 2_656 ?
N2 Mn1 N4 142.03(17) . 2_656 ?
N3 Mn1 N4 148.3(2) . 2_656 ?
N3 Mn1 N4 72.5(2) 2_656 2_656 ?
N1 Mn1 N4 88.4(2) . . ?
N1 Mn1 N4 90.2(2) 2_656 . ?
N2 Mn1 N4 142.03(18) . . ?
N3 Mn1 N4 72.5(2) . . ?
N3 Mn1 N4 148.3(2) 2_656 . ?
N4 Mn1 N4 75.9(3) 2_656 . ?
C1 N1 Mn1 165.6(6) . . ?
C2 N2 C2 120.9(8) . 2_656 ?
C2 N2 Mn1 119.6(4) . . ?
C2 N2 Mn1 119.6(4) 2_656 . ?
C5 N3 C7 122.8(7) . . ?
C5 N3 Mn1 120.9(5) . . ?
C7 N3 Mn1 116.2(6) . . ?
C8 N4 C9 120.7(9) . . ?
C8 N4 Mn1 110.2(5) . . ?
C9 N4 Mn1 110.9(6) . . ?
C8 N4 H4A 104.5 . . ?
C9 N4 H4A 104.5 . . ?
Mn1 N4 H4A 104.5 . . ?
Ag2 N6 C11 177(10) 7_656 . ?
C10' N5' C10' 180(10) . 7_656 ?
N1 C1 Ag1 176.7(7) . . ?
N2 C2 C3 120.6(7) . . ?
N2 C2 C5 114.5(6) . . ?
C3 C2 C5 124.9(6) . . ?
C4 C3 C2 118.7(8) . . ?
C4 C3 H3 120.6 . . ?
C2 C3 H3 120.6 . . ?
C3 C4 C3 120.5(11) 2_656 . ?
C3 C4 H4 119.7 2_656 . ?
C3 C4 H4 119.7 . . ?
N3 C5 C2 115.4(6) . . ?
N3 C5 C6 124.8(7) . . ?
C2 C5 C6 119.8(7) . . ?
C5 C6 H6A 109.5 . . ?
C5 C6 H6B 109.5 . . ?
H6A C6 H6B 109.5 . . ?
C5 C6 H6C 109.5 . . ?
H6A C6 H6C 109.5 . . ?
H6B C6 H6C 109.5 . . ?
N3 C7 C8 108.1(8) . . ?
N3 C7 H7A 110.1 . . ?
C8 C7 H7A 110.1 . . ?
N3 C7 H7B 110.1 . . ?
C8 C7 H7B 110.1 . . ?
H7A C7 H7B 108.4 . . ?
N4 C8 C7 109.4(8) . . ?
N4 C8 H8A 109.8 . . ?
C7 C8 H8A 109.8 . . ?
N4 C8 H8B 109.8 . . ?
C7 C8 H8B 109.8 . . ?
H8A C8 H8B 108.2 . . ?
N4 C9 C9 114.9(9) . 2_656 ?
N4 C9 H9A 108.6 . . ?
C9 C9 H9A 108.6 2_656 . ?
N4 C9 H9B 108.6 . . ?
C9 C9 H9B 108.6 2_656 . ?
H9A C9 H9B 107.5 . . ?
N5 C10 Ag2 158(4) . . ?
N6 C11 N6 180.00(8) 7_656 . ?
N6 C11 Ag2 1(10) 7_656 . ?
N6 C11 Ag2 179(10) . . ?
N6 C11 Ag2 179(10) 7_656 7_656 ?
N6 C11 Ag2 1(10) . 7_656 ?
Ag2 C11 Ag2 180.000(1) . 7_656 ?
N5' C10' Ag2' 154(10) . . ?
N6' C11' Ag2' 164(10) . . ?

loop_
_geom_bond_atom_site_label_1
_geom_bond_atom_site_label_2
_geom_bond_distance
_geom_bond_site_symmetry_2
_geom_bond_publ_flag
Ag1 C1 2.051(7) . ?
Ag1 C1 2.051(7) 2_655 ?
Ag1 Ag2' 3.07(3) . ?
Ag1 Ag2' 3.07(3) 2_655 ?
Ag1 Ag2 3.141(9) 2_655 ?
Ag1 Ag2 3.141(9) . ?
Ag2 N6 0.8(7) 7_656 ?
Ag2 C11 1.92(2) . ?
Ag2 C10 2.02(5) . ?
Ag2' C10' 2(5) . ?
Ag2' C11' 2.01(18) . ?
Mn1 N1 2.255(6) . ?
Mn1 N1 2.255(6) 2_656 ?
Mn1 N2 2.260(8) . ?
Mn1 N3 2.285(6) . ?
Mn1 N3 2.285(6) 2_656 ?
Mn1 N4 2.304(6) 2_656 ?
Mn1 N4 2.304(6) . ?
N1 C1 1.126(10) . ?
N2 C2 1.343(7) . ?
N2 C2 1.343(7) 2_656 ?
N3 C5 1.274(9) . ?
N3 C7 1.446(11) . ?
N4 C8 1.392(12) . ?
N4 C9 1.420(13) . ?
N4 H4A 0.9100 . ?
N5 C10 1.13(4) . ?
N6 Ag2 0.8(7) 7_656 ?
N6 C11 1.1(7) . ?
N5' C10' 1(4) . ?
N5' C10' 1(4) 7_656 ?
N6' C11' 1.20(19) . ?
C2 C3 1.392(10) . ?
C2 C5 1.486(10) . ?
C3 C4 1.373(11) . ?
C3 H3 0.9300 . ?
C4 C3 1.373(11) 2_656 ?
C4 H4 0.9300 . ?
C5 C6 1.492(10) . ?
C6 H6A 0.9600 . ?
C6 H6B 0.9600 . ?
C6 H6C 0.9600 . ?
C7 C8 1.558(13) . ?
C7 H7A 0.9700 . ?
C7 H7B 0.9700 . ?
C8 H8A 0.9700 . ?
C8 H8B 0.9700 . ?
C9 C9 1.48(3) 2_656 ?
C9 H9A 0.9700 . ?
C9 H9B 0.9700 . ?
C11 N6 1.1(7) 7_656 ?
C11 Ag2 1.92(2) 7_656 ?
